data_7061814
loop_
_publ_author_name
'Kumar, Sunil'
Priyasha,
'Das, Dinabandhu'

_publ_section_title
;
 Molecular tiltation and supramolecular interactions induced uniaxial NTE
 and biaxial PTE in bis-imidazole-based co-crystals
;
_journal_issue 38
_journal_name_full 'New Journal of Chemistry'
_journal_page_first 18465
_journal_page_last 18470
_journal_paper_doi 10.1039/D2NJ03717C
_journal_volume 46
_journal_year 2022
_chemical_formula_sum 'C22 H20 N4 O4'
_chemical_formula_weight 404.42
_space_group_crystal_system monoclinic
_space_group_IT_number 15
_space_group_name_Hall '-C 2yc'
_space_group_name_H-M_alt 'C 1 2/c 1'
_atom_sites_solution_hydrogens mixed
_audit_creation_method SHELXL-2018/3
_audit_update_record
;
2022-07-16 deposited with the CCDC.	2022-09-06 downloaded from the CCDC.
;
_cell_angle_alpha 90
_cell_angle_beta 106.568(4)
_cell_angle_gamma 90
_cell_formula_units_Z 4
_cell_length_a 28.446(3)
_cell_length_b 6.7253(8)
_cell_length_c 11.1474(12)
_cell_measurement_reflns_used 9894
_cell_measurement_temperature 250(2)
_cell_measurement_theta_max 28.12
_cell_measurement_theta_min 2.74
_cell_volume 2044.0(4)
_computing_cell_refinement 'Bruker SAINT'
_computing_data_collection 'Bruker APEX3'
_computing_data_reduction 'Bruker SAINT'
_computing_molecular_graphics 'Xseed-2017 (Barbour, 2017)'
_computing_structure_refinement 'SHELXL-2018/3 (Sheldrick, 2018)'
_computing_structure_solution 'SHELXT 2018/2 (Sheldrick, 2018)'
_diffrn_ambient_temperature 250(2)
_diffrn_measured_fraction_theta_full 0.987
_diffrn_measured_fraction_theta_max 0.983
_diffrn_measurement_device_type 'Bruker APEX-III Photon-II detector'
_diffrn_measurement_method 'phi and omega scan'
_diffrn_radiation_type MoK\a
_diffrn_radiation_wavelength 0.71073
_diffrn_reflns_av_R_equivalents 0.0261
_diffrn_reflns_av_unetI/netI 0.0145
_diffrn_reflns_Laue_measured_fraction_full 0.987
_diffrn_reflns_Laue_measured_fraction_max 0.983
_diffrn_reflns_limit_h_max 36
_diffrn_reflns_limit_h_min -38
_diffrn_reflns_limit_k_max 8
_diffrn_reflns_limit_k_min -8
_diffrn_reflns_limit_l_max 14
_diffrn_reflns_limit_l_min -14
_diffrn_reflns_number 22460
_diffrn_reflns_point_group_measured_fraction_full 0.987
_diffrn_reflns_point_group_measured_fraction_max 0.983
_diffrn_reflns_theta_full 25.000
_diffrn_reflns_theta_max 28.445
_diffrn_reflns_theta_min 2.988
_diffrn_source microfocus
_exptl_absorpt_coefficient_mu 0.093
_exptl_absorpt_correction_T_max 0.7457
_exptl_absorpt_correction_T_min 0.7142
_exptl_absorpt_correction_type multi-scan
_exptl_absorpt_process_details SADABS
_exptl_crystal_colour colorless
_exptl_crystal_density_diffrn 1.314
_exptl_crystal_description block
_exptl_crystal_F_000 848
_exptl_crystal_size_max 0.490
_exptl_crystal_size_mid 0.190
_exptl_crystal_size_min 0.180
_refine_diff_density_max 0.214
_refine_diff_density_min -0.141
_refine_diff_density_rms 0.030
_refine_ls_extinction_method none
_refine_ls_goodness_of_fit_ref 1.043
_refine_ls_hydrogen_treatment mixed
_refine_ls_matrix_type full
_refine_ls_number_parameters 140
_refine_ls_number_reflns 2536
_refine_ls_number_restraints 0
_refine_ls_restrained_S_all 1.043
_refine_ls_R_factor_all 0.0479
_refine_ls_R_factor_gt 0.0415
_refine_ls_shift/su_max 0.000
_refine_ls_shift/su_mean 0.000
_refine_ls_structure_factor_coef Fsqd
_refine_ls_weighting_details 'w=1/[\s^2^(Fo^2^)+(0.0503P)^2^+0.9533P] where P=(Fo^2^+2Fc^2^)/3'
_refine_ls_weighting_scheme calc
_refine_ls_wR_factor_gt 0.1057
_refine_ls_wR_factor_ref 0.1109
_reflns_Friedel_coverage 0.000
_reflns_number_gt 2195
_reflns_number_total 2536
_reflns_threshold_expression 'I > 2\s(I)'
_cod_data_source_file d2nj03717c2.cif
_cod_data_source_block BIMB-TA_250K
_cod_depositor_comments 'Adding full bibliography for 7061809--7061825.cif.'
_cod_original_cell_volume 2044.1(4)
_cod_original_sg_symbol_H-M 'C 2/c'
_cod_database_code 7061814
_shelx_shelxl_version_number 2018/3
_shelx_space_group_comment
;
The symmetry employed for this shelxl refinement is uniquely defined
by the following loop, which should always be used as a source of
symmetry information in preference to the above space-group names.
They are only intended as comments.
;
_shelx_estimated_absorpt_t_min 0.956
_shelx_estimated_absorpt_t_max 0.984

loop_
_space_group_symop_operation_xyz
'x, y, z'
'-x, y, -z+1/2'
'x+1/2, y+1/2, z'
'-x+1/2, y+1/2, -z+1/2'
'-x, -y, -z'
'x, -y, z-1/2'
'-x+1/2, -y+1/2, -z'
'x+1/2, -y+1/2, z-1/2'

loop_
_atom_site_label
_atom_site_type_symbol
_atom_site_fract_x
_atom_site_fract_y
_atom_site_fract_z
_atom_site_U_iso_or_equiv
_atom_site_adp_type
_atom_site_occupancy
_atom_site_site_symmetry_order
_atom_site_calc_flag
_atom_site_refinement_flags_posn
_atom_site_refinement_flags_adp
_atom_site_refinement_flags_occupancy
_atom_site_disorder_assembly
_atom_site_disorder_group
O1 O 0.29991(4) 0.22028(14) 0.13899(8) 0.0488(2) Uani 1 1 d . . . . .
O2 O 0.33841(4) 0.14596(15) -0.00393(9) 0.0554(3) Uani 1 1 d . . . . .
N2 N 0.39433(4) 0.81133(15) 0.24181(9) 0.0421(2) Uani 1 1 d . . . . .
N1 N 0.35946(4) 0.52246(17) 0.18469(10) 0.0486(3) Uani 1 1 d . . . . .
C9 C 0.45559(4) 0.99678(17) 0.40503(11) 0.0392(3) Uani 1 1 d . . . . .
C2 C 0.24621(4) -0.12643(19) 0.09676(11) 0.0419(3) Uani 1 1 d . . . . .
H2 H 0.243623 -0.042500 0.162008 0.050 Uiso 1 1 calc R U . . .
C5 C 0.36114(4) 0.67810(19) 0.25633(11) 0.0431(3) Uani 1 1 d . . . . .
H5 H 0.341630 0.694593 0.310946 0.052 Uiso 1 1 calc R U . . .
C3 C 0.27726(4) -0.07570(17) 0.02475(10) 0.0361(2) Uani 1 1 d . . . . .
C1 C 0.21926(4) -0.30011(19) 0.07209(11) 0.0422(3) Uani 1 1 d . . . . .
H1 H 0.198479 -0.334523 0.120967 0.051 Uiso 1 1 calc R U . . .
C4 C 0.30791(4) 0.10804(17) 0.05094(10) 0.0390(3) Uani 1 1 d . . . . .
C10 C 0.48539(5) 1.16260(19) 0.42384(13) 0.0496(3) Uani 1 1 d . . . . .
H10 H 0.475884 1.274328 0.371908 0.059 Uiso 1 1 calc R U . . .
C11 C 0.52922(5) 1.1657(2) 0.51869(13) 0.0521(3) Uani 1 1 d . . . . .
H11 H 0.548866 1.280551 0.531110 0.063 Uiso 1 1 calc R U . . .
C8 C 0.40638(5) 1.00039(19) 0.30720(13) 0.0491(3) Uani 1 1 d . . . . .
H8A H 0.380925 1.033217 0.347482 0.059 Uiso 1 1 calc R U . . .
H8B H 0.406524 1.105097 0.246158 0.059 Uiso 1 1 calc R U . . .
C7 C 0.41497(6) 0.7354(3) 0.15491(14) 0.0610(4) Uani 1 1 d . . . . .
H7 H 0.439481 0.794611 0.125378 0.073 Uiso 1 1 calc R U . . .
C6 C 0.39302(6) 0.5583(3) 0.12012(15) 0.0627(4) Uani 1 1 d . . . . .
H6 H 0.399739 0.472406 0.060550 0.075 Uiso 1 1 calc R U . . .
H1A H 0.3222(8) 0.334(3) 0.157(2) 0.097(7) Uiso 1 1 d . . . . .

loop_
_atom_site_aniso_label
_atom_site_aniso_U_11
_atom_site_aniso_U_22
_atom_site_aniso_U_33
_atom_site_aniso_U_23
_atom_site_aniso_U_13
_atom_site_aniso_U_12
O1 0.0570(5) 0.0450(5) 0.0483(5) -0.0111(4) 0.0211(4) -0.0137(4)
O2 0.0647(6) 0.0518(5) 0.0589(6) -0.0088(4) 0.0322(5) -0.0202(4)
N2 0.0388(5) 0.0436(6) 0.0416(5) -0.0065(4) 0.0076(4) -0.0084(4)
N1 0.0509(6) 0.0457(6) 0.0486(6) -0.0103(5) 0.0132(5) -0.0102(5)
C9 0.0378(6) 0.0384(6) 0.0409(6) -0.0065(4) 0.0105(4) -0.0066(4)
C2 0.0472(6) 0.0441(6) 0.0377(5) -0.0072(5) 0.0173(5) -0.0068(5)
C5 0.0403(6) 0.0469(7) 0.0419(6) -0.0063(5) 0.0115(5) -0.0086(5)
C3 0.0370(5) 0.0371(5) 0.0332(5) 0.0011(4) 0.0085(4) -0.0033(4)
C1 0.0452(6) 0.0472(7) 0.0387(6) -0.0030(5) 0.0192(5) -0.0093(5)
C4 0.0418(6) 0.0395(6) 0.0353(5) 0.0015(4) 0.0102(4) -0.0044(5)
C10 0.0518(7) 0.0393(6) 0.0518(7) 0.0052(5) 0.0054(5) -0.0109(5)
C11 0.0488(7) 0.0422(7) 0.0588(8) 0.0026(6) 0.0050(6) -0.0194(5)
C8 0.0435(6) 0.0402(6) 0.0565(7) -0.0072(5) 0.0028(5) -0.0050(5)
C7 0.0591(8) 0.0732(10) 0.0593(8) -0.0156(7) 0.0309(7) -0.0203(7)
C6 0.0660(9) 0.0671(9) 0.0622(8) -0.0250(7) 0.0301(7) -0.0122(7)

loop_
_atom_type_symbol
_atom_type_description
_atom_type_scat_dispersion_real
_atom_type_scat_dispersion_imag
_atom_type_scat_source
C C 0.0033 0.0016 'International Tables Vol C Tables 4.2.6.8 and 6.1.1.4'
H H 0.0000 0.0000 'International Tables Vol C Tables 4.2.6.8 and 6.1.1.4'
N N 0.0061 0.0033 'International Tables Vol C Tables 4.2.6.8 and 6.1.1.4'
O O 0.0106 0.0060 'International Tables Vol C Tables 4.2.6.8 and 6.1.1.4'

loop_
_geom_angle_atom_site_label_1
_geom_angle_atom_site_label_2
_geom_angle_atom_site_label_3
_geom_angle
_geom_angle_site_symmetry_1
_geom_angle_site_symmetry_3
_geom_angle_publ_flag
C5 N2 C7 107.15(11) . . ?
C5 N2 C8 126.47(11) . . ?
C7 N2 C8 126.38(11) . . ?
C5 N1 C6 105.66(11) . . ?
C11 C9 C10 118.47(11) 5_676 . ?
C11 C9 C8 121.47(10) 5_676 . ?
C10 C9 C8 119.97(11) . . ?
C1 C2 C3 119.93(11) . . ?
N1 C5 N2 111.34(11) . . ?
C1 C3 C2 119.79(10) 7_545 . ?
C1 C3 C4 118.83(10) 7_545 . ?
C2 C3 C4 121.37(10) . . ?
C2 C1 C3 120.28(10) . 7_545 ?
O2 C4 O1 123.71(11) . . ?
O2 C4 C3 122.22(11) . . ?
O1 C4 C3 114.05(10) . . ?
C9 C10 C11 120.54(12) . . ?
C9 C11 C10 120.99(11) 5_676 . ?
N2 C8 C9 112.63(10) . . ?
C6 C7 N2 106.04(12) . . ?
C7 C6 N1 109.80(12) . . ?

loop_
_geom_bond_atom_site_label_1
_geom_bond_atom_site_label_2
_geom_bond_distance
_geom_bond_site_symmetry_2
_geom_bond_publ_flag
O1 C4 1.3085(14) . ?
O2 C4 1.2227(14) . ?
N2 C5 1.3446(15) . ?
N2 C7 1.3667(17) . ?
N2 C8 1.4570(16) . ?
N1 C5 1.3092(16) . ?
N1 C6 1.3710(18) . ?
C9 C11 1.3765(18) 5_676 ?
C9 C10 1.3802(16) . ?
C9 C8 1.5095(17) . ?
C2 C1 1.3811(17) . ?
C2 C3 1.3947(15) . ?
C3 C1 1.3905(16) 7_545 ?
C3 C4 1.4925(15) . ?
C10 C11 1.3860(18) . ?
C7 C6 1.350(2) . ?
